data_2210021
loop_
_publ_author_name
'Rong Li'
'Bao-Lin Liu'
'Xiao-Zeng Li'
'Chang-Qing Li'

_publ_section_title
;
 2,3-Dihydro-1<i>H</i>-indole-2,3-dione 3-isonicotinoylhydrazone
;
_journal_coeditor_code XU2048
_journal_issue 8
_journal_name_full 'Acta Crystallographica Section E'
_journal_page_first o3149
_journal_page_last o3150
_journal_paper_doi 10.1107/S160053680602441X
_journal_volume 62
_journal_year 2006
_chemical_formula_iupac 'C14 H10 N4 O2'
_chemical_formula_moiety 'C14 H10 N4 O2'
_chemical_formula_sum 'C14 H10 N4 O2'
_chemical_formula_weight 266.26
_chemical_name_systematic
;
2,3-dihydro-1H-indole-2,3-dione 3-isonicotinoylhydrazone
;
_space_group_IT_number 33
_symmetry_cell_setting orthorhombic
_symmetry_space_group_name_Hall 'P 2c -2n'
_symmetry_space_group_name_H-M 'P n a 21'
_atom_sites_solution_hydrogens geom
_atom_sites_solution_primary direct
_atom_sites_solution_secondary difmap
_cell_angle_alpha 90.00
_cell_angle_beta 90.00
_cell_angle_gamma 90.00
_cell_formula_units_Z 4
_cell_length_a 8.007(5)
_cell_length_b 28.561(16)
_cell_length_c 5.266(3)
_cell_measurement_reflns_used 2489
_cell_measurement_temperature 293(2)
_cell_measurement_theta_max 24.1
_cell_measurement_theta_min 2.6
_cell_volume 1204.3(12)
_computing_cell_refinement 'SAINT (Bruker, 2003)'
_computing_data_collection 'SMART (Bruker, 2003)'
_computing_data_reduction SAINT
_computing_molecular_graphics 'SHELXTL (Sheldrick, 1997b)'
_computing_publication_material SHELXTL
_computing_structure_refinement 'SHELXL97 (Sheldrick, 1997a)'
_computing_structure_solution 'SHELXS97 (Sheldrick, 1997a)'
_diffrn_ambient_temperature 293(2)
_diffrn_measured_fraction_theta_full 1.00
_diffrn_measured_fraction_theta_max 1.00
_diffrn_measurement_device_type 'Bruker APEX-II CCD area-detector'
_diffrn_measurement_method '\f and \w'
_diffrn_radiation_monochromator graphite
_diffrn_radiation_source 'fine-focus sealed tube'
_diffrn_radiation_type MoK\a
_diffrn_radiation_wavelength 0.71073
_diffrn_reflns_av_R_equivalents 0.022
_diffrn_reflns_av_sigmaI/netI 0.019
_diffrn_reflns_limit_h_max 9
_diffrn_reflns_limit_h_min -9
_diffrn_reflns_limit_k_max 34
_diffrn_reflns_limit_k_min -31
_diffrn_reflns_limit_l_max 6
_diffrn_reflns_limit_l_min -6
_diffrn_reflns_number 6229
_diffrn_reflns_theta_full 25.03
_diffrn_reflns_theta_max 25.03
_diffrn_reflns_theta_min 2.6
_diffrn_standards_interval_count 0
_diffrn_standards_interval_time 0
_diffrn_standards_number 0
_exptl_absorpt_coefficient_mu 0.103
_exptl_absorpt_correction_type none
_exptl_crystal_colour red
_exptl_crystal_density_diffrn 1.469
_exptl_crystal_density_method 'not measured'
_exptl_crystal_description block
_exptl_crystal_F_000 552
_exptl_crystal_size_max 0.28
_exptl_crystal_size_mid 0.22
_exptl_crystal_size_min 0.18
_refine_diff_density_max 0.130
_refine_diff_density_min -0.089
_refine_ls_extinction_coef 0.013(2)
_refine_ls_extinction_expression Fc^*^=kFc[1+0.001xFc^2^\l^3^/sin(2\q)]^-1/4^
_refine_ls_extinction_method SHELXL97
_refine_ls_goodness_of_fit_ref 1.063
_refine_ls_hydrogen_treatment constr
_refine_ls_matrix_type full
_refine_ls_number_parameters 182
_refine_ls_number_reflns 1191
_refine_ls_number_restraints 1
_refine_ls_restrained_S_all 1.063
_refine_ls_R_factor_all 0.029
_refine_ls_R_factor_gt 0.026
_refine_ls_shift/su_max 0.001
_refine_ls_shift/su_mean 0.000
_refine_ls_structure_factor_coef Fsqd
_refine_ls_weighting_details 'calc w=1/[\s^2^(Fo^2^)+(0.0461P)^2^+0.107P] where P=(Fo^2^+2Fc^2^)/3'
_refine_ls_weighting_scheme calc
_refine_ls_wR_factor_gt 0.071
_refine_ls_wR_factor_ref 0.073
_reflns_number_gt 1109
_reflns_number_total 1191
_reflns_threshold_expression I>2\s(I)
_cod_data_source_file xu2048.cif
_cod_data_source_block I
_cod_depositor_comments
;
The following automatic conversions were performed:
'_symmetry_cell_setting' value 'Orthorhombic' changed to 'orthorhombic'
according to '/home/saulius/struct/CIF-dictionaries/cif_core.dic'
dictionary named 'cif_core.dic' version 2.4.1 from 2010-06-29.

Automatic conversion script
Id: cif_fix_enum 1527 2010-12-29 10:47:43Z saulius 

The following automatic conversions were performed:

'_symmetry_cell_setting' value 'Orthorhombic' changed to
'orthorhombic' according to
/home/saulius/struct/CIF-dictionaries/cif_core.dic dictionary named
'cif_core.dic' version 2.4.1 from 2010-06-29.

Automatic conversion script
Id: cif_fix_values 1715 2011-07-08 13:25:40Z adriana 
;
_cod_original_cell_volume 1204.2(12)
_cod_database_code 2210021
_cod_database_fobs_code 2210021

loop_
_symmetry_equiv_pos_as_xyz
'x, y, z'
'-x, -y, z+1/2'
'x+1/2, -y+1/2, z'
'-x+1/2, y+1/2, z+1/2'

loop_
_atom_site_type_symbol
_atom_site_label
_atom_site_fract_x
_atom_site_fract_y
_atom_site_fract_z
_atom_site_U_iso_or_equiv
_atom_site_adp_type
_atom_site_calc_flag
_atom_site_refinement_flags
_atom_site_occupancy
O O1 0.09952(18) 0.71433(5) 0.8958(3) 0.0507(4) Uani d . 1
O O2 0.4092(2) 0.64382(4) 0.1771(4) 0.0550(4) Uani d . 1
N N1 0.1096(2) 0.79515(5) 0.8724(4) 0.0427(4) Uani d . 1
H H1 0.0489 0.8020 1.0019 0.051 Uiso calc R 1
N N2 0.31698(18) 0.72244(5) 0.4284(4) 0.0393(4) Uani d . 1
N N3 0.28090(19) 0.67819(5) 0.5118(4) 0.0418(4) Uani d . 1
H H3A 0.2260 0.6742 0.6504 0.050 Uiso calc R 1
N N4 0.2107(3) 0.50460(8) 0.6674(6) 0.0804(8) Uani d . 1
C C1 0.1841(2) 0.82829(6) 0.7106(4) 0.0372(4) Uani d . 1
C C2 0.1757(2) 0.87659(7) 0.7222(5) 0.0450(5) Uani d . 1
H H2 0.1171 0.8918 0.8506 0.054 Uiso calc R 1
C C3 0.2583(3) 0.90144(7) 0.5343(5) 0.0492(5) Uani d . 1
H H3 0.2541 0.9340 0.5371 0.059 Uiso calc R 1
C C4 0.3470(2) 0.87936(7) 0.3421(5) 0.0464(5) Uani d . 1
H H4 0.4005 0.8971 0.2185 0.056 Uiso calc R 1
C C5 0.3561(2) 0.83088(7) 0.3336(5) 0.0427(5) Uani d . 1
H H5 0.4163 0.8158 0.2067 0.051 Uiso calc R 1
C C6 0.2734(2) 0.80567(6) 0.5187(4) 0.0369(4) Uani d . 1
C C7 0.2543(2) 0.75563(6) 0.5642(4) 0.0357(4) Uani d . 1
C C8 0.1462(2) 0.75102(7) 0.7974(4) 0.0393(5) Uani d . 1
C C9 0.3320(2) 0.64080(6) 0.3753(5) 0.0400(5) Uani d . 1
C C10 0.2873(2) 0.59395(7) 0.4868(5) 0.0430(5) Uani d . 1
C C11 0.3539(3) 0.55484(7) 0.3737(6) 0.0618(7) Uani d . 1
H H11 0.4247 0.5575 0.2345 0.074 Uiso calc R 1
C C12 0.3130(4) 0.51130(9) 0.4716(8) 0.0801(10) Uani d . 1
H H12 0.3602 0.4850 0.3956 0.096 Uiso calc R 1
C C13 0.1492(3) 0.54249(9) 0.7726(7) 0.0722(8) Uani d . 1
H H13 0.0777 0.5388 0.9104 0.087 Uiso calc R 1
C C14 0.1833(3) 0.58745(8) 0.6925(6) 0.0581(6) Uani d . 1
H H14 0.1368 0.6130 0.7760 0.070 Uiso calc R 1

loop_
_atom_site_aniso_label
_atom_site_aniso_U_11
_atom_site_aniso_U_22
_atom_site_aniso_U_33
_atom_site_aniso_U_12
_atom_site_aniso_U_13
_atom_site_aniso_U_23
O1 0.0632(9) 0.0392(7) 0.0496(10) -0.0031(6) 0.0122(9) 0.0040(7)
O2 0.0710(10) 0.0379(7) 0.0561(10) -0.0011(7) 0.0190(9) -0.0009(8)
N1 0.0524(9) 0.0384(9) 0.0372(10) 0.0022(7) 0.0061(9) -0.0016(8)
N2 0.0433(8) 0.0305(8) 0.0442(10) -0.0020(6) 0.0017(8) 0.0003(8)
N3 0.0499(8) 0.0293(8) 0.0462(10) -0.0032(7) 0.0080(9) 0.0014(8)
N4 0.1065(17) 0.0448(13) 0.090(2) -0.0185(12) -0.0195(18) 0.0182(15)
C1 0.0410(9) 0.0352(10) 0.0355(11) -0.0004(8) -0.0038(9) -0.0007(9)
C2 0.0521(11) 0.0364(10) 0.0464(13) 0.0049(8) -0.0019(11) -0.0047(10)
C3 0.0596(12) 0.0330(10) 0.0549(14) -0.0007(9) -0.0036(13) 0.0009(12)
C4 0.0552(11) 0.0374(11) 0.0466(13) -0.0063(9) -0.0012(11) 0.0045(10)
C5 0.0451(10) 0.0409(10) 0.0421(12) -0.0010(8) 0.0008(10) -0.0001(10)
C6 0.0391(9) 0.0334(9) 0.0381(11) 0.0004(7) -0.0036(9) -0.0015(10)
C7 0.0373(9) 0.0315(9) 0.0385(12) 0.0003(8) -0.0020(9) -0.0006(10)
C8 0.0428(10) 0.0345(10) 0.0407(12) -0.0002(8) -0.0009(9) 0.0013(9)
C9 0.0401(10) 0.0332(10) 0.0467(14) -0.0010(7) 0.0010(11) -0.0001(9)
C10 0.0455(10) 0.0324(10) 0.0512(14) -0.0039(8) -0.0097(10) 0.0020(9)
C11 0.0810(15) 0.0344(11) 0.0700(18) -0.0012(10) -0.0017(15) -0.0023(13)
C12 0.111(2) 0.0357(13) 0.094(3) 0.0009(13) -0.017(2) -0.0026(16)
C13 0.0869(18) 0.0524(15) 0.077(2) -0.0171(12) -0.0023(16) 0.0207(15)
C14 0.0632(13) 0.0459(12) 0.0652(16) -0.0066(10) 0.0019(13) 0.0084(14)

loop_
_atom_type_symbol
_atom_type_description
_atom_type_scat_dispersion_real
_atom_type_scat_dispersion_imag
_atom_type_scat_source
C C 0.0033 0.0000 'International Tables Vol C Tables 4.2.6.8 and 6.1.1.4'
H H 0.0000 0.0000 'International Tables Vol C Tables 4.2.6.8 and 6.1.1.4'
N N 0.0061 0.0000 'International Tables Vol C Tables 4.2.6.8 and 6.1.1.4'
O O 0.0106 0.0000 'International Tables Vol C Tables 4.2.6.8 and 6.1.1.4'

loop_
_geom_angle_atom_site_label_1
_geom_angle_atom_site_label_2
_geom_angle_atom_site_label_3
_geom_angle
C8 N1 C1 111.01(17)
C8 N1 H1 124.5
C1 N1 H1 124.5
C7 N2 N3 114.76(18)
C9 N3 N2 119.70(18)
C9 N3 H3A 120.2
N2 N3 H3A 120.2
C13 N4 C12 116.1(2)
C2 C1 C6 121.25(19)
C2 C1 N1 128.6(2)
C6 C1 N1 110.13(16)
C1 C2 C3 117.1(2)
C1 C2 H2 121.4
C3 C2 H2 121.4
C2 C3 C4 122.16(19)
C2 C3 H3 118.9
C4 C3 H3 118.9
C5 C4 C3 120.3(2)
C5 C4 H4 119.9
C3 C4 H4 119.9
C6 C5 C4 118.20(19)
C6 C5 H5 120.9
C4 C5 H5 120.9
C5 C6 C1 120.99(17)
C5 C6 C7 132.68(18)
C1 C6 C7 106.32(17)
N2 C7 C6 126.09(19)
N2 C7 C8 127.65(17)
C6 C7 C8 106.25(16)
O1 C8 N1 127.4(2)
O1 C8 C7 126.36(18)
N1 C8 C7 106.28(17)
O2 C9 N3 123.68(19)
O2 C9 C10 121.25(19)
N3 C9 C10 115.1(2)
C11 C10 C14 117.7(2)
C11 C10 C9 117.5(2)
C14 C10 C9 124.7(2)
C10 C11 C12 118.5(3)
C10 C11 H11 120.8
C12 C11 H11 120.8
N4 C12 C11 124.3(3)
N4 C12 H12 117.9
C11 C12 H12 117.9
N4 C13 C14 124.4(3)
N4 C13 H13 117.8
C14 C13 H13 117.8
C10 C14 C13 119.0(3)
C10 C14 H14 120.5
C13 C14 H14 120.5

loop_
_geom_bond_atom_site_label_1
_geom_bond_atom_site_label_2
_geom_bond_distance
_geom_bond_publ_flag
O1 C8 1.227(2) yes
O2 C9 1.216(3) yes
N1 C8 1.353(3) ?
N1 C1 1.406(3) ?
N1 H1 0.8600 ?
N2 C7 1.289(3) yes
N2 N3 1.369(2) yes
N3 C9 1.351(3) yes
N3 H3A 0.8600 ?
N4 C13 1.312(4) ?
N4 C12 1.331(4) ?
C1 C2 1.382(3) ?
C1 C6 1.396(3) ?
C2 C3 1.385(3) ?
C2 H2 0.9300 ?
C3 C4 1.388(3) ?
C3 H3 0.9300 ?
C4 C5 1.387(3) ?
C4 H4 0.9300 ?
C5 C6 1.381(3) ?
C5 H5 0.9300 ?
C6 C7 1.457(3) ?
C7 C8 1.508(3) ?
C9 C10 1.504(3) yes
C10 C11 1.374(3) ?
C10 C14 1.379(4) ?
C11 C12 1.385(4) ?
C11 H11 0.9300 ?
C12 H12 0.9300 ?
C13 C14 1.379(3) ?
C13 H13 0.9300 ?
C14 H14 0.9300 ?

loop_
_geom_hbond_atom_site_label_D
_geom_hbond_atom_site_label_H
_geom_hbond_atom_site_label_A
_geom_hbond_site_symmetry_A
_geom_hbond_distance_DH
_geom_hbond_distance_HA
_geom_hbond_distance_DA
_geom_hbond_angle_DHA
_geom_hbond_publ_flag
N1 H1 O2 3_466 0.86 2.12 2.861(3) 144 yes
N3 H3A O1 . 0.86 2.00 2.695(3) 137 yes
C5 H5 O1 3_564 0.93 2.36 3.283(3) 172 yes

loop_
_geom_torsion_atom_site_label_1
_geom_torsion_atom_site_label_2
_geom_torsion_atom_site_label_3
_geom_torsion_atom_site_label_4
_geom_torsion
C7 N2 N3 C9 176.10(17)
C8 N1 C1 C2 179.53(19)
C8 N1 C1 C6 0.3(2)
C6 C1 C2 C3 0.6(3)
N1 C1 C2 C3 -178.6(2)
C1 C2 C3 C4 -0.3(3)
C2 C3 C4 C5 -0.3(3)
C3 C4 C5 C6 0.7(3)
C4 C5 C6 C1 -0.5(3)
C4 C5 C6 C7 178.78(19)
C2 C1 C6 C5 -0.1(3)
N1 C1 C6 C5 179.15(18)
C2 C1 C6 C7 -179.59(18)
N1 C1 C6 C7 -0.3(2)
N3 N2 C7 C6 179.88(17)
N3 N2 C7 C8 -0.9(3)
C5 C6 C7 N2 0.2(4)
C1 C6 C7 N2 179.61(19)
C5 C6 C7 C8 -179.2(2)
C1 C6 C7 C8 0.2(2)
C1 N1 C8 O1 -179.25(19)
C1 N1 C8 C7 -0.2(2)
N2 C7 C8 O1 -0.3(3)
C6 C7 C8 O1 179.06(19)
N2 C7 C8 N1 -179.40(19)
C6 C7 C8 N1 0.0(2)
N2 N3 C9 O2 -0.4(3)
N2 N3 C9 C10 179.22(16)
O2 C9 C10 C11 7.6(3)
N3 C9 C10 C11 -172.0(2)
O2 C9 C10 C14 -171.7(2)
N3 C9 C10 C14 8.7(3)
C14 C10 C11 C12 0.0(4)
C9 C10 C11 C12 -179.3(2)
C13 N4 C12 C11 -1.2(5)
C10 C11 C12 N4 1.1(4)
C12 N4 C13 C14 0.3(4)
C11 C10 C14 C13 -0.9(3)
C9 C10 C14 C13 178.5(2)
N4 C13 C14 C10 0.7(4)

loop_
_cod_related_entry_id
_cod_related_entry_database
_cod_related_entry_code
1 ChemSpider 4448897
